data_7228754
loop_
_publ_author_name
'Zhang, Li-Jun'
'Zhang, Si-Xiang'
'Fu, Li-Na'
'Li, Xiao-Yun'
'Guo, Qi-Xiang'

_publ_section_title
;
 Organocatalytic synthesis of enantioenriched 1,2,4-triazolines containing
 a chiral quaternary carbon center
;
_journal_issue 30
_journal_name_full 'RSC Adv.'
_journal_page_first 18714
_journal_paper_doi 10.1039/C6RA28800F
_journal_volume 7
_journal_year 2017
_chemical_absolute_configuration rm
_chemical_formula_moiety 'C26 H36 Cl N5 O10 S'
_chemical_formula_sum 'C26 H37 Cl N6 O9 S'
_chemical_formula_weight 645.12
_chemical_name_systematic
;
 ?
;
_space_group_crystal_system monoclinic
_space_group_IT_number 4
_space_group_name_Hall 'P 2yb'
_space_group_name_H-M_alt 'P 1 21 1'
_symmetry_space_group_name_Hall 'P 2yb'
_symmetry_space_group_name_H-M 'P 1 21 1'
_atom_sites_solution_hydrogens geom
_atom_sites_solution_primary iterative
_audit_creation_date 2014-10-04
_audit_creation_method
;
Olex2 1.2
(compiled 2014.07.22 svn.r2960 for OlexSys, GUI svn.r4862)
;
_audit_update_record
;
2015-01-14 deposited with the CCDC.
2017-03-22 downloaded from the CCDC.
;
_cell_angle_alpha 90
_cell_angle_beta 109.506(5)
_cell_angle_gamma 90
_cell_formula_units_Z 2
_cell_length_a 10.3480(5)
_cell_length_b 15.6841(6)
_cell_length_c 10.7299(5)
_cell_measurement_reflns_used 9647
_cell_measurement_temperature 289.48(10)
_cell_measurement_theta_max 71.2550
_cell_measurement_theta_min 4.5600
_cell_volume 1641.50(14)
_computing_cell_refinement
;
CrysAlisPro, Agilent Technologies,
Version 1.171.37.34 (release 22-05-2014 CrysAlis171 .NET)
(compiled May 22 2014,16:03:01)
;
_computing_data_collection
;
CrysAlisPro, Agilent Technologies,
Version 1.171.37.34 (release 22-05-2014 CrysAlis171 .NET)
(compiled May 22 2014,16:03:01)
;
_computing_data_reduction
;
CrysAlisPro, Agilent Technologies,
Version 1.171.37.34 (release 22-05-2014 CrysAlis171 .NET)
(compiled May 22 2014,16:03:01)
;
_computing_molecular_graphics 'Olex2 (Dolomanov et al., 2009)'
_computing_publication_material 'Olex2 (Dolomanov et al., 2009)'
_computing_structure_refinement 'ShelXL (Sheldrick, 2008)'
_computing_structure_solution
;
Superflip (Palatinus & Chapuis, 2007;Palatinus & van der Lee, 2008;
Palatinus et al., 2012)
;
_diffrn_ambient_environment air
_diffrn_ambient_temperature 289.48(10)
_diffrn_detector 'CCD plate'
_diffrn_detector_area_resol_mean 8.0243
_diffrn_detector_type EosS2
_diffrn_measured_fraction_theta_full 0.990
_diffrn_measured_fraction_theta_max 0.999
_diffrn_measurement_details
;
#__ type_ start__ end____ width___ exp.time_
  1 omega  -32.00   62.00   1.0000    1.0000
omega____ theta____ kappa____ phi______ frames
    -       35.2203  -77.0000   60.0000 94

#__ type_ start__ end____ width___ exp.time_
  2 omega   16.00  104.00   1.0000    1.0000
omega____ theta____ kappa____ phi______ frames
    -       35.2203   38.0000  150.0000 88

#__ type_ start__ end____ width___ exp.time_
  3 omega  -32.00   52.00   1.0000    1.0000
omega____ theta____ kappa____ phi______ frames
    -       35.2203  -57.0000  -60.0000 84

#__ type_ start__ end____ width___ exp.time_
  4 omega   18.00  102.00   1.0000    1.0000
omega____ theta____ kappa____ phi______ frames
    -       35.2203   57.0000  -90.0000 84

#__ type_ start__ end____ width___ exp.time_
  5 omega  -32.00   62.00   1.0000    1.0000
omega____ theta____ kappa____ phi______ frames
    -       35.2203  -77.0000 -180.0000 94

#__ type_ start__ end____ width___ exp.time_
  6 omega    1.00   74.00   1.0000    1.0000
omega____ theta____ kappa____ phi______ frames
    -       35.2203  -99.0000  -60.0000 73

#__ type_ start__ end____ width___ exp.time_
  7 omega    1.00   74.00   1.0000    1.0000
omega____ theta____ kappa____ phi______ frames
    -       35.2203  -99.0000 -180.0000 73

#__ type_ start__ end____ width___ exp.time_
  8 omega   57.00  107.00   1.0000    1.0000
omega____ theta____ kappa____ phi______ frames
    -       35.2203  178.0000  -30.0000 50

#__ type_ start__ end____ width___ exp.time_
  9 omega   16.00  104.00   1.0000    1.0000
omega____ theta____ kappa____ phi______ frames
    -       35.2203   38.0000 -120.0000 88

#__ type_ start__ end____ width___ exp.time_
 10 omega   91.00  176.00   1.0000    1.0000
omega____ theta____ kappa____ phi______ frames
    -      108.0000   45.0000 -180.0000 85

#__ type_ start__ end____ width___ exp.time_
 11 omega   37.00  146.00   1.0000    1.0000
omega____ theta____ kappa____ phi______ frames
    -      108.0000  -15.0000 -180.0000 109

#__ type_ start__ end____ width___ exp.time_
 12 omega   39.00  110.00   1.0000    1.0000
omega____ theta____ kappa____ phi______ frames
    -      108.0000  -95.0000 -150.0000 71

#__ type_ start__ end____ width___ exp.time_
 13 omega   38.00   91.00   1.0000    1.0000
omega____ theta____ kappa____ phi______ frames
    -      108.0000  -30.0000    0.0000 53

#__ type_ start__ end____ width___ exp.time_
 14 omega   38.00   91.00   1.0000    1.0000
omega____ theta____ kappa____ phi______ frames
    -      108.0000  -30.0000  -30.0000 53

#__ type_ start__ end____ width___ exp.time_
 15 omega   38.00  116.00   1.0000    1.0000
omega____ theta____ kappa____ phi______ frames
    -      108.0000 -112.0000   60.0000 78

#__ type_ start__ end____ width___ exp.time_
 16 omega   39.00  110.00   1.0000    1.0000
omega____ theta____ kappa____ phi______ frames
    -      108.0000  -95.0000  -60.0000 71

#__ type_ start__ end____ width___ exp.time_
 17 omega   38.00   91.00   1.0000    1.0000
omega____ theta____ kappa____ phi______ frames
    -      108.0000  -30.0000 -150.0000 53

#__ type_ start__ end____ width___ exp.time_
 18 omega   40.00   98.00   1.0000    1.0000
omega____ theta____ kappa____ phi______ frames
    -      108.0000  -45.0000  -90.0000 58

#__ type_ start__ end____ width___ exp.time_
 19 omega   40.00   98.00   1.0000    1.0000
omega____ theta____ kappa____ phi______ frames
    -      108.0000  -45.0000    0.0000 58

#__ type_ start__ end____ width___ exp.time_
 20 omega   18.00  102.00   1.0000    1.0000
omega____ theta____ kappa____ phi______ frames
    -       35.2203   57.0000   30.0000 84

#__ type_ start__ end____ width___ exp.time_
 21 omega  -32.00   52.00   1.0000    1.0000
omega____ theta____ kappa____ phi______ frames
    -       35.2203  -57.0000   90.0000 84

#__ type_ start__ end____ width___ exp.time_
 22 omega    8.00  103.00   1.0000    1.0000
omega____ theta____ kappa____ phi______ frames
    -       35.2203   77.0000  150.0000 95

#__ type_ start__ end____ width___ exp.time_
 23 omega   18.00  102.00   1.0000    1.0000
omega____ theta____ kappa____ phi______ frames
    -       35.2203   57.0000  -30.0000 84

#__ type_ start__ end____ width___ exp.time_
 24 omega    8.00  103.00   1.0000    1.0000
omega____ theta____ kappa____ phi______ frames
    -       35.2203   77.0000   60.0000 95

#__ type_ start__ end____ width___ exp.time_
 25 omega   57.00  107.00   1.0000    1.0000
omega____ theta____ kappa____ phi______ frames
    -       35.2203  178.0000   90.0000 50

#__ type_ start__ end____ width___ exp.time_
 26 omega    8.00  103.00   1.0000    1.0000
omega____ theta____ kappa____ phi______ frames
    -       35.2203   77.0000 -120.0000 95

#__ type_ start__ end____ width___ exp.time_
 27 omega    8.00  103.00   1.0000    1.0000
omega____ theta____ kappa____ phi______ frames
    -       35.2203   77.0000  -30.0000 95

#__ type_ start__ end____ width___ exp.time_
 28 omega    8.00  103.00   1.0000    1.0000
omega____ theta____ kappa____ phi______ frames
    -       35.2203   77.0000 -180.0000 95

#__ type_ start__ end____ width___ exp.time_
 29 omega  -34.00   54.00   1.0000    1.0000
omega____ theta____ kappa____ phi______ frames
    -       35.2203  -38.0000 -150.0000 88

#__ type_ start__ end____ width___ exp.time_
 30 omega   40.00   75.00   1.0000    1.0000
omega____ theta____ kappa____ phi______ frames
    -      108.0000  -45.0000   90.0000 35

#__ type_ start__ end____ width___ exp.time_
 31 omega   39.00  177.00   1.0000    1.0000
omega____ theta____ kappa____ phi______ frames
    -      108.0000    0.0000   30.0000 138
;
_diffrn_measurement_device 'four-circle diffractometer'
_diffrn_measurement_device_type 'SuperNova, Dual, Cu at zero, EosS2'
_diffrn_measurement_method '\w scans'
_diffrn_orient_matrix_UB_11 -0.0934313000
_diffrn_orient_matrix_UB_12 0.0045319000
_diffrn_orient_matrix_UB_13 0.0854662000
_diffrn_orient_matrix_UB_21 -0.1272618000
_diffrn_orient_matrix_UB_22 0.0010087000
_diffrn_orient_matrix_UB_23 -0.1260207000
_diffrn_orient_matrix_UB_31 -0.0054621000
_diffrn_orient_matrix_UB_32 -0.0981224000
_diffrn_orient_matrix_UB_33 0.0025853000
_diffrn_radiation_monochromator mirror
_diffrn_radiation_probe x-ray
_diffrn_radiation_type CuK\a
_diffrn_radiation_wavelength 1.54184
_diffrn_reflns_av_R_equivalents 0.0344
_diffrn_reflns_av_unetI/netI 0.0340
_diffrn_reflns_Laue_measured_fraction_full 0.990
_diffrn_reflns_Laue_measured_fraction_max 0.999
_diffrn_reflns_limit_h_max 12
_diffrn_reflns_limit_h_min -12
_diffrn_reflns_limit_k_max 12
_diffrn_reflns_limit_k_min -18
_diffrn_reflns_limit_l_max 12
_diffrn_reflns_limit_l_min -12
_diffrn_reflns_number 15049
_diffrn_reflns_point_group_measured_fraction_full 0.747
_diffrn_reflns_point_group_measured_fraction_max 0.754
_diffrn_reflns_theta_full 67.684
_diffrn_reflns_theta_max 67.077
_diffrn_reflns_theta_min 4.371
_diffrn_source 'sealed X-ray tube'
_diffrn_source_type 'SuperNova (Cu) X-ray Source'
_exptl_absorpt_coefficient_mu 2.113
_exptl_absorpt_correction_T_max 1.00000
_exptl_absorpt_correction_T_min 0.35069
_exptl_absorpt_correction_type multi-scan
_exptl_absorpt_process_details
;
CrysAlisPro, Agilent Technologies,
Version 1.171.37.34 (release 22-05-2014 CrysAlis171 .NET)
(compiled May 22 2014,16:03:01)
Empirical absorption correction using spherical harmonics,
 implemented in SCALE3 ABSPACK scaling algorithm.
;
_exptl_crystal_density_diffrn 1.305
_exptl_crystal_F_000 680
_refine_diff_density_max 0.567
_refine_diff_density_min -0.484
_refine_diff_density_rms 0.061
_refine_ls_abs_structure_details
;
 Flack x determined using 1319 quotients [(I+)-(I-)]/[(I+)+(I-)]
 (Parsons, Flack and Wagner, Acta Cryst. B69 (2013) 249-259).
;
_refine_ls_abs_structure_Flack -0.001(8)
_refine_ls_extinction_method none
_refine_ls_goodness_of_fit_ref 1.064
_refine_ls_hydrogen_treatment constr
_refine_ls_matrix_type full
_refine_ls_number_parameters 397
_refine_ls_number_reflns 4433
_refine_ls_number_restraints 1
_refine_ls_restrained_S_all 1.064
_refine_ls_R_factor_all 0.0391
_refine_ls_R_factor_gt 0.0381
_refine_ls_shift/su_max 0.001
_refine_ls_shift/su_mean 0.000
_refine_ls_structure_factor_coef Fsqd
_refine_ls_weighting_details 'w=1/[\s^2^(Fo^2^)+(0.0553P)^2^+0.7706P] where P=(Fo^2^+2Fc^2^)/3'
_refine_ls_weighting_scheme calc
_refine_ls_wR_factor_gt 0.0971
_refine_ls_wR_factor_ref 0.0982
_reflns_Friedel_coverage 0.451
_reflns_Friedel_fraction_full 0.483
_reflns_Friedel_fraction_max 0.488
_reflns_number_gt 4323
_reflns_number_total 4433
_reflns_threshold_expression 'I > 2\s(I)'
_cod_data_source_file c6ra28800f2.cif
_cod_data_source_block guoqx20140926
_cod_database_code 7228754
_shelxl_version_number 2014-1
_chemical_oxdiff_formula 'C1 H1 O1 N1 S1 Cl1'
_shelx_space_group_comment
;
The symmetry employed for this shelxl refinement is uniquely defined
by the following loop, which should always be used as a source of
symmetry information in preference to the above space-group names.
They are only intended as comments.
;
_reflns_odcompleteness_completeness 99.87
_reflns_odcompleteness_iscentric 1
_reflns_odcompleteness_theta 66.97
_olex2_refinement_description
;
1. Fixed Uiso
 At 1.2 times of:
  All C(H) groups, All N(H) groups
 At 1.5 times of:
  All C(H,H,H) groups
2.a Ternary CH refined with riding coordinates:
 C17(H17), C35(H35), C29(H29), C22(H22)
2.b Aromatic/amide H refined with riding coordinates:
 N14(H14), C6(H6), C5(H5), C3(H3), C4(H4)
2.c Idealised Me refined as rotating group:
 C30(H30A,H30B,H30C), C36(H36A,H36B,H36C), C31(H31A,H31B,H31C), C23(H23A,H23B,
 H23C), C18(H18A,H18B,H18C), C41(H41A,H41B,H41C), C37(H37A,H37B,H37C), C19(H19A,
 H19B,H19C), C24(H24A,H24B,H24C)
;
_olex2_submission_special_instructions 'No special instructions were received'

loop_
_space_group_symop_operation_xyz
'x, y, z'
'-x, y+1/2, -z'

loop_
_atom_site_label
_atom_site_type_symbol
_atom_site_fract_x
_atom_site_fract_y
_atom_site_fract_z
_atom_site_U_iso_or_equiv
_atom_site_adp_type
_atom_site_occupancy
_atom_site_site_symmetry_order
_atom_site_calc_flag
_atom_site_refinement_flags_posn
S12 S 0.99407(8) 0.24608(6) 0.94044(8) 0.0164(2) Uani 1 1 d .
Cl43 Cl 0.69686(12) 0.47739(6) 1.09728(9) 0.0323(3) Uani 1 1 d .
O28 O 0.3939(2) 0.29915(17) 0.6559(2) 0.0158(6) Uani 1 1 d .
O40 O 0.4353(2) 0.37612(17) 0.9212(2) 0.0181(6) Uani 1 1 d .
O32 O 0.5138(2) 0.20157(18) 0.5818(2) 0.0195(6) Uani 1 1 d .
O34 O 0.7201(2) 0.31218(18) 0.5344(2) 0.0193(6) Uani 1 1 d .
O21 O 0.9602(3) 0.13093(17) 1.1285(3) 0.0205(6) Uani 1 1 d .
O16 O 1.1392(3) 0.45598(17) 1.2625(3) 0.0246(6) Uani 1 1 d .
O38 O 0.9300(2) 0.26808(18) 0.6695(2) 0.0201(6) Uani 1 1 d .
O42 O 0.5231(2) 0.24375(18) 0.9376(3) 0.0206(6) Uani 1 1 d .
O26 O 1.2618(2) 0.33686(18) 1.2535(2) 0.0217(6) Uani 1 1 d .
O25 O 0.9784(3) 0.22680(19) 1.2905(3) 0.0272(7) Uani 1 1 d .
N11 N 0.6191(3) 0.3081(2) 0.7266(3) 0.0126(6) Uani 1 1 d .
C27 C 0.5063(3) 0.2613(2) 0.6488(3) 0.0127(8) Uani 1 1 d .
N13 N 1.0179(3) 0.2652(2) 1.1009(3) 0.0187(7) Uani 1 1 d .
N14 N 1.0319(3) 0.3488(2) 1.1416(3) 0.0248(8) Uani 1 1 d .
H14 H 0.9632 0.3830 1.1152 0.030 Uiso 1 1 calc R
N10 N 0.7491(3) 0.2727(2) 0.7426(3) 0.0141(7) Uani 1 1 d .
N8 N 0.7659(3) 0.3270(2) 0.9434(3) 0.0142(6) Uani 1 1 d .
C15 C 1.1560(4) 0.3771(3) 1.2242(3) 0.0176(8) Uani 1 1 d .
C2 C 0.6618(4) 0.5096(3) 0.9339(4) 0.0227(9) Uani 1 1 d .
C6 C 0.6009(4) 0.4829(3) 0.7031(4) 0.0202(8) Uani 1 1 d .
H6 H 0.5773 0.4454 0.6318 0.024 Uiso 1 1 calc R
C39 C 0.5222(3) 0.3174(3) 0.9078(3) 0.0148(8) Uani 1 1 d .
C20 C 0.9817(4) 0.2074(3) 1.1838(4) 0.0179(8) Uani 1 1 d .
C9 C 0.8261(3) 0.2857(2) 0.8763(3) 0.0143(7) Uani 1 1 d .
C7 C 0.6301(3) 0.3542(2) 0.8511(3) 0.0120(7) Uani 1 1 d .
C1 C 0.6290(3) 0.4505(2) 0.8300(3) 0.0147(8) Uani 1 1 d .
C33 C 0.8099(3) 0.2851(3) 0.6457(3) 0.0151(7) Uani 1 1 d .
C17 C 1.2646(4) 0.5031(3) 1.3348(4) 0.0266(9) Uani 1 1 d .
H17 H 1.3302 0.4648 1.3965 0.032 Uiso 1 1 calc R
C35 C 0.7700(4) 0.3234(3) 0.4216(3) 0.0197(8) Uani 1 1 d .
H35 H 0.8463 0.2842 0.4302 0.024 Uiso 1 1 calc R
C29 C 0.2618(3) 0.2653(3) 0.5672(3) 0.0171(8) Uani 1 1 d .
H29 H 0.2696 0.2520 0.4807 0.020 Uiso 1 1 calc R
C5 C 0.6073(4) 0.5699(3) 0.6799(4) 0.0291(10) Uani 1 1 d .
H5 H 0.5892 0.5899 0.5942 0.035 Uiso 1 1 calc R
C3 C 0.6673(5) 0.5959(3) 0.9127(4) 0.0315(10) Uani 1 1 d .
H3 H 0.6887 0.6336 0.9835 0.038 Uiso 1 1 calc R
C22 C 0.9277(5) 0.0618(3) 1.2063(4) 0.0257(9) Uani 1 1 d .
H22 H 0.9757 0.0720 1.3007 0.031 Uiso 1 1 calc R
C4 C 0.6406(5) 0.6262(3) 0.7847(5) 0.0319(10) Uani 1 1 d .
H4 H 0.6452 0.6843 0.7698 0.038 Uiso 1 1 calc R
C30 C 0.1634(4) 0.3376(3) 0.5536(4) 0.0208(9) Uani 1 1 d .
H30A H 0.1500 0.3472 0.6367 0.031 Uiso 1 1 calc GR
H30B H 0.0772 0.3236 0.4877 0.031 Uiso 1 1 calc GR
H30C H 0.2000 0.3882 0.5275 0.031 Uiso 1 1 calc GR
C36 C 0.8186(4) 0.4144(3) 0.4253(4) 0.0279(10) Uani 1 1 d .
H36A H 0.7425 0.4524 0.4124 0.042 Uiso 1 1 calc GR
H36B H 0.8572 0.4230 0.3563 0.042 Uiso 1 1 calc GR
H36C H 0.8871 0.4257 0.5095 0.042 Uiso 1 1 calc GR
C31 C 0.2241(4) 0.1856(3) 0.6261(5) 0.0314(10) Uani 1 1 d .
H31A H 0.2963 0.1444 0.6414 0.047 Uiso 1 1 calc GR
H31B H 0.1407 0.1624 0.5660 0.047 Uiso 1 1 calc GR
H31C H 0.2112 0.1994 0.7083 0.047 Uiso 1 1 calc GR
C23 C 0.9833(4) -0.0175(3) 1.1641(5) 0.0318(10) Uani 1 1 d .
H23A H 0.9411 -0.0251 1.0705 0.048 Uiso 1 1 calc GR
H23B H 0.9637 -0.0658 1.2096 0.048 Uiso 1 1 calc GR
H23C H 1.0807 -0.0121 1.1853 0.048 Uiso 1 1 calc GR
C18 C 1.2186(5) 0.5706(3) 1.4111(5) 0.0325(10) Uani 1 1 d .
H18A H 1.1519 0.6068 1.3505 0.049 Uiso 1 1 calc GR
H18B H 1.2960 0.6041 1.4614 0.049 Uiso 1 1 calc GR
H18C H 1.1785 0.5438 1.4699 0.049 Uiso 1 1 calc GR
C41 C 0.3347(4) 0.3438(3) 0.9748(4) 0.0271(10) Uani 1 1 d .
H41A H 0.2803 0.3010 0.9167 0.041 Uiso 1 1 calc GR
H41B H 0.2765 0.3896 0.9831 0.041 Uiso 1 1 calc GR
H41C H 0.3801 0.3193 1.0602 0.041 Uiso 1 1 calc GR
C37 C 0.6501(4) 0.3006(3) 0.3010(4) 0.0281(10) Uani 1 1 d .
H37A H 0.6225 0.2430 0.3087 0.042 Uiso 1 1 calc GR
H37B H 0.6763 0.3059 0.2235 0.042 Uiso 1 1 calc GR
H37C H 0.5751 0.3385 0.2940 0.042 Uiso 1 1 calc GR
C19 C 1.3264(6) 0.5386(4) 1.2373(5) 0.0513(16) Uani 1 1 d .
H19A H 1.3490 0.4927 1.1892 0.077 Uiso 1 1 calc GR
H19B H 1.4079 0.5700 1.2837 0.077 Uiso 1 1 calc GR
H19C H 1.2616 0.5759 1.1768 0.077 Uiso 1 1 calc GR
C24 C 0.7757(5) 0.0609(3) 1.1800(5) 0.0389(12) Uani 1 1 d .
H24A H 0.7488 0.1130 1.2113 0.058 Uiso 1 1 calc GR
H24B H 0.7527 0.0135 1.2252 0.058 Uiso 1 1 calc GR
H24C H 0.7284 0.0555 1.0867 0.058 Uiso 1 1 calc GR

loop_
_atom_site_aniso_label
_atom_site_aniso_U_11
_atom_site_aniso_U_22
_atom_site_aniso_U_33
_atom_site_aniso_U_23
_atom_site_aniso_U_13
_atom_site_aniso_U_12
S12 0.0122(4) 0.0149(5) 0.0192(4) 0.0019(4) 0.0013(3) 0.0005(4)
Cl43 0.0570(7) 0.0175(5) 0.0167(4) -0.0029(4) 0.0049(4) 0.0005(5)
O28 0.0082(11) 0.0181(15) 0.0186(12) -0.0048(11) 0.0010(9) -0.0007(10)
O40 0.0201(12) 0.0140(14) 0.0226(13) 0.0000(12) 0.0106(10) 0.0022(11)
O32 0.0173(13) 0.0164(15) 0.0219(13) -0.0060(12) 0.0029(11) 0.0022(11)
O34 0.0169(12) 0.0285(17) 0.0132(12) 0.0028(12) 0.0059(10) 0.0062(12)
O21 0.0322(15) 0.0102(14) 0.0186(13) 0.0000(12) 0.0079(11) -0.0031(12)
O16 0.0282(15) 0.0089(15) 0.0306(15) -0.0071(13) 0.0018(12) -0.0060(12)
O38 0.0136(12) 0.0252(17) 0.0222(13) 0.0044(12) 0.0071(10) 0.0039(11)
O42 0.0221(13) 0.0115(14) 0.0287(14) 0.0025(13) 0.0092(11) 0.0001(13)
O26 0.0196(13) 0.0188(15) 0.0245(14) -0.0036(12) 0.0043(11) -0.0022(12)
O25 0.0347(16) 0.0251(18) 0.0212(14) -0.0067(13) 0.0086(12) -0.0017(13)
N11 0.0092(13) 0.0147(17) 0.0135(14) -0.0043(13) 0.0030(11) 0.0028(12)
C27 0.0109(15) 0.012(2) 0.0136(16) -0.0017(15) 0.0024(12) 0.0003(14)
N13 0.0197(15) 0.0097(17) 0.0202(16) -0.0012(13) -0.0018(12) -0.0005(13)
N14 0.0193(16) 0.0108(18) 0.0315(18) -0.0048(15) -0.0084(14) 0.0019(14)
N10 0.0078(13) 0.0178(18) 0.0163(14) 0.0035(13) 0.0034(11) 0.0026(12)
N8 0.0136(14) 0.0119(17) 0.0148(14) 0.0036(13) 0.0018(11) 0.0006(12)
C15 0.0208(19) 0.014(2) 0.0162(17) 0.0015(16) 0.0040(14) -0.0043(16)
C2 0.028(2) 0.013(2) 0.023(2) -0.0002(17) 0.0041(17) -0.0023(18)
C6 0.0184(18) 0.021(2) 0.0197(18) 0.0030(18) 0.0045(15) 0.0009(17)
C39 0.0139(16) 0.016(2) 0.0128(16) -0.0013(16) 0.0021(13) 0.0018(15)
C20 0.0153(17) 0.016(2) 0.0185(18) -0.0031(17) 0.0009(14) 0.0021(16)
C9 0.0140(16) 0.0102(19) 0.0165(17) 0.0014(16) 0.0020(13) -0.0036(15)
C7 0.0108(15) 0.012(2) 0.0107(15) -0.0010(15) 0.0003(13) 0.0013(14)
C1 0.0144(17) 0.011(2) 0.0174(17) 0.0015(16) 0.0036(14) 0.0010(15)
C33 0.0157(16) 0.014(2) 0.0161(16) -0.0022(16) 0.0054(13) -0.0007(16)
C17 0.032(2) 0.017(2) 0.030(2) -0.0098(19) 0.0084(18) -0.0147(19)
C35 0.0216(18) 0.028(2) 0.0115(16) 0.0038(17) 0.0086(14) 0.0021(18)
C29 0.0096(15) 0.019(2) 0.0181(17) -0.0052(16) -0.0014(13) -0.0033(15)
C5 0.029(2) 0.026(3) 0.032(2) 0.016(2) 0.0092(18) 0.0052(19)
C3 0.043(3) 0.013(2) 0.034(2) -0.003(2) 0.0053(19) -0.003(2)
C22 0.046(2) 0.012(2) 0.0205(19) 0.0044(18) 0.0129(18) -0.0039(19)
C4 0.038(2) 0.011(2) 0.043(3) 0.009(2) 0.008(2) -0.0001(19)
C30 0.0127(17) 0.022(2) 0.0262(19) -0.0002(18) 0.0038(14) 0.0027(16)
C36 0.030(2) 0.032(3) 0.021(2) 0.006(2) 0.0068(17) 0.000(2)
C31 0.025(2) 0.020(2) 0.047(3) 0.001(2) 0.010(2) -0.0076(19)
C23 0.035(2) 0.015(2) 0.045(3) 0.003(2) 0.013(2) 0.003(2)
C18 0.044(3) 0.021(2) 0.036(2) -0.010(2) 0.018(2) -0.012(2)
C41 0.025(2) 0.029(3) 0.034(2) 0.002(2) 0.0203(18) 0.0023(19)
C37 0.028(2) 0.039(3) 0.0159(18) -0.0001(19) 0.0049(16) 0.000(2)
C19 0.077(4) 0.041(3) 0.053(3) -0.025(3) 0.044(3) -0.037(3)
C24 0.050(3) 0.027(3) 0.052(3) -0.005(2) 0.033(2) -0.006(2)

loop_
_atom_type_symbol
_atom_type_description
_atom_type_scat_dispersion_real
_atom_type_scat_dispersion_imag
_atom_type_scat_source
C C 0.0181 0.0091 'International Tables Vol C Tables 4.2.6.8 and 6.1.1.4'
H H 0.0000 0.0000 'International Tables Vol C Tables 4.2.6.8 and 6.1.1.4'
Cl Cl 0.3639 0.7018 'International Tables Vol C Tables 4.2.6.8 and 6.1.1.4'
N N 0.0311 0.0180 'International Tables Vol C Tables 4.2.6.8 and 6.1.1.4'
O O 0.0492 0.0322 'International Tables Vol C Tables 4.2.6.8 and 6.1.1.4'
S S 0.3331 0.5567 'International Tables Vol C Tables 4.2.6.8 and 6.1.1.4'

loop_
_geom_angle_atom_site_label_1
_geom_angle_atom_site_label_2
_geom_angle_atom_site_label_3
_geom_angle
N13 S12 C9 97.21(15)
C27 O28 C29 116.1(3)
C39 O40 C41 113.9(3)
C33 O34 C35 116.6(3)
C20 O21 C22 116.6(3)
C15 O16 C17 116.5(3)
C27 N11 N10 115.9(3)
C27 N11 C7 126.2(3)
N10 N11 C7 107.3(2)
O28 C27 N11 107.6(3)
O32 C27 O28 128.0(3)
O32 C27 N11 124.2(3)
N14 N13 S12 117.3(3)
N14 N13 C20 116.0(3)
C20 N13 S12 123.6(3)
C15 N14 N13 119.5(3)
C9 N10 N11 105.0(3)
C33 N10 N11 120.2(3)
C33 N10 C9 119.8(3)
C9 N8 C7 107.5(3)
O16 C15 N14 108.1(3)
O26 C15 O16 127.1(3)
O26 C15 N14 124.8(4)
C1 C2 Cl43 121.5(3)
C3 C2 Cl43 116.5(3)
C3 C2 C1 122.1(4)
C1 C6 C5 121.8(4)
O40 C39 C7 112.8(3)
O42 C39 O40 125.8(3)
O42 C39 C7 121.4(3)
O21 C20 N13 110.0(3)
O25 C20 O21 127.3(4)
O25 C20 N13 122.7(4)
N10 C9 S12 119.9(2)
N8 C9 S12 124.4(3)
N8 C9 N10 115.7(3)
N11 C7 C39 108.8(3)
N11 C7 C1 110.6(3)
N8 C7 N11 103.3(3)
N8 C7 C39 106.1(3)
N8 C7 C1 109.9(3)
C1 C7 C39 117.1(3)
C2 C1 C7 123.3(3)
C6 C1 C2 116.9(4)
C6 C1 C7 119.7(3)
O34 C33 N10 111.3(3)
O38 C33 O34 128.8(3)
O38 C33 N10 119.8(3)
O16 C17 C18 104.8(3)
O16 C17 C19 108.9(4)
C19 C17 C18 113.7(4)
O34 C35 C36 107.2(3)
O34 C35 C37 105.2(3)
C37 C35 C36 114.7(3)
O28 C29 C30 104.0(3)
O28 C29 C31 109.9(3)
C30 C29 C31 113.9(3)
C4 C5 C6 119.7(4)
C2 C3 C4 119.6(4)
O21 C22 C23 104.8(3)
O21 C22 C24 108.9(4)
C23 C22 C24 114.7(4)
C5 C4 C3 119.9(4)

loop_
_geom_bond_atom_site_label_1
_geom_bond_atom_site_label_2
_geom_bond_distance
S12 N13 1.683(3)
S12 C9 1.756(4)
Cl43 C2 1.742(4)
O28 C27 1.331(4)
O28 C29 1.479(4)
O40 C39 1.328(4)
O40 C41 1.439(4)
O32 C27 1.198(4)
O34 C33 1.315(4)
O34 C35 1.476(4)
O21 C20 1.323(5)
O21 C22 1.474(4)
O16 C15 1.333(5)
O16 C17 1.471(5)
O38 C33 1.212(4)
O42 C39 1.198(5)
O26 C15 1.211(4)
O25 C20 1.197(4)
N11 C27 1.396(4)
N11 N10 1.412(4)
N11 C7 1.488(4)
N13 N14 1.374(4)
N13 C20 1.405(5)
N14 C15 1.368(5)
N10 C9 1.404(4)
N10 C33 1.397(4)
N8 C9 1.274(4)
N8 C7 1.486(4)
C2 C1 1.403(5)
C2 C3 1.376(6)
C6 C1 1.389(5)
C6 C5 1.393(6)
C39 C7 1.550(5)
C7 C1 1.527(5)
C17 C18 1.509(6)
C17 C19 1.503(6)
C35 C36 1.510(6)
C35 C37 1.506(5)
C29 C30 1.499(5)
C29 C31 1.509(6)
C5 C4 1.380(7)
C3 C4 1.392(6)
C22 C23 1.502(6)
C22 C24 1.503(6)
